data_7101219
loop_
_publ_author_name
'Yu Liu'
'Dong-Sheng Guo'
'Chun-Ju Li'
'Heng-Yi Zhang'

_publ_section_title
;
Unique conformation and packing structure of
p-sulfonatocalix[5]arene induced by 1,2-bis(pyridinium)ethane compounds
;
_journal_issue 24
_journal_name_full 'Chemical Communications'
_journal_paper_doi 10.1039/b603569h
_journal_year 2006
_chemical_formula_sum 'C57 H72.5 N4 O32.25 S5'
_chemical_formula_weight 1489.99
_chemical_name_systematic
;
?
;
_space_group_IT_number 2
_symmetry_cell_setting triclinic
_symmetry_space_group_name_Hall '-P 1'
_symmetry_space_group_name_H-M 'P -1'
_atom_sites_solution_hydrogens geom
_atom_sites_solution_primary direct
_atom_sites_solution_secondary difmap
_audit_creation_method SHELXL-97
_cell_angle_alpha 68.031(2)
_cell_angle_beta 85.944(2)
_cell_angle_gamma 65.8540(10)
_cell_formula_units_Z 2
_cell_length_a 13.4122(13)
_cell_length_b 15.3616(15)
_cell_length_c 19.3740(18)
_cell_measurement_reflns_used 6032
_cell_measurement_temperature 294(2)
_cell_measurement_theta_max 26.33
_cell_measurement_theta_min 2.65
_cell_volume 3361.9(6)
_computing_cell_refinement 'Bruker SMART'
_computing_data_collection 'Bruker SMART'
_computing_data_reduction 'Bruker SAINT'
_computing_molecular_graphics 'Bruker SHELXTL'
_computing_publication_material 'Bruker SHELXTL'
_computing_structure_refinement 'SHELXL-97 (Sheldrick, 1997)'
_computing_structure_solution 'SHELXS-97 (Sheldrick, 1990)'
_diffrn_ambient_temperature 294(2)
_diffrn_measured_fraction_theta_full 0.992
_diffrn_measured_fraction_theta_max 0.992
_diffrn_measurement_device_type 'CCD area detector'
_diffrn_measurement_method 'phi and omega scans'
_diffrn_radiation_monochromator graphite
_diffrn_radiation_source 'fine-focus sealed tube'
_diffrn_radiation_type MoK\a
_diffrn_radiation_wavelength 0.71073
_diffrn_reflns_av_R_equivalents 0.0215
_diffrn_reflns_av_sigmaI/netI 0.0458
_diffrn_reflns_limit_h_max 15
_diffrn_reflns_limit_h_min -15
_diffrn_reflns_limit_k_max 18
_diffrn_reflns_limit_k_min -18
_diffrn_reflns_limit_l_max 23
_diffrn_reflns_limit_l_min -10
_diffrn_reflns_number 17187
_diffrn_reflns_theta_full 25.01
_diffrn_reflns_theta_max 25.01
_diffrn_reflns_theta_min 1.55
_exptl_absorpt_coefficient_mu 0.267
_exptl_absorpt_correction_T_max 1.000000
_exptl_absorpt_correction_T_min 0.763682
_exptl_absorpt_correction_type multi-scan
_exptl_absorpt_process_details sadabs
_exptl_crystal_density_diffrn 1.472
_exptl_crystal_density_meas ?
_exptl_crystal_density_method 'not measured'
_exptl_crystal_F_000 1561
_exptl_crystal_size_max 0.28
_exptl_crystal_size_mid 0.22
_exptl_crystal_size_min 0.18
_refine_diff_density_max 0.950
_refine_diff_density_min -0.803
_refine_diff_density_rms 0.098
_refine_ls_extinction_method none
_refine_ls_goodness_of_fit_ref 1.030
_refine_ls_hydrogen_treatment mixed
_refine_ls_matrix_type full
_refine_ls_number_parameters 933
_refine_ls_number_reflns 11749
_refine_ls_number_restraints 114
_refine_ls_restrained_S_all 1.077
_refine_ls_R_factor_all 0.1090
_refine_ls_R_factor_gt 0.0738
_refine_ls_shift/su_max 0.004
_refine_ls_shift/su_mean 0.000
_refine_ls_structure_factor_coef Fsqd
_refine_ls_weighting_details 'calc w=1/[\s^2^(Fo^2^)+(0.1399P)^2^+6.8888P] where P=(Fo^2^+2Fc^2^)/3'
_refine_ls_weighting_scheme calc
_refine_ls_wR_factor_gt 0.2122
_refine_ls_wR_factor_ref 0.2545
_reflns_number_gt 8017
_reflns_number_total 11749
_reflns_threshold_expression >2sigma(I)
_cod_data_source_file b603569h.txt
_cod_depositor_comments
;
The following automatic conversions were performed:
'_symmetry_cell_setting' value 'Triclinic' changed to 'triclinic'
according to '/home/saulius/struct/CIF-dictionaries/cif_core.dic'
dictionary named 'cif_core.dic' version 2.4.1 from 2010-06-29.

Automatic conversion script
Id: cif_fix_enum 1527 2010-12-29 10:47:43Z saulius 

The following automatic conversions were performed:

'_exptl_crystal_density_meas' value 'NONE' was changed to '?' - the
value is perceived as not measured.

Automatic conversion script
Id: cif_fix_values 3008 2015-01-20 13:52:24Z robertas 
;
_cod_original_sg_symbol_H-M P-1
_cod_original_formula_sum 'C57 H72.50 N4 O32.25 S5'
_cod_database_code 7101219

loop_
_symmetry_equiv_pos_as_xyz
'x, y, z'
'-x, -y, -z'

loop_
_atom_site_label
_atom_site_type_symbol
_atom_site_fract_x
_atom_site_fract_y
_atom_site_fract_z
_atom_site_U_iso_or_equiv
_atom_site_adp_type
_atom_site_occupancy
_atom_site_symmetry_multiplicity
_atom_site_calc_flag
_atom_site_refinement_flags
S1 S 0.40356(13) 0.78148(14) 1.00337(10) 0.0636(5) Uani 1 1 d .
S2 S 1.11785(11) 0.37495(10) 0.85248(7) 0.0414(3) Uani 1 1 d .
S3 S 1.16391(10) 0.84571(11) 0.62372(7) 0.0408(3) Uani 1 1 d .
S4 S 0.69764(10) 0.88889(10) 0.36842(7) 0.0393(3) Uani 1 1 d .
S5 S 0.67265(15) 0.44292(13) 0.62859(10) 0.0617(5) Uani 1 1 d .
O1 O 0.6926(3) 0.4441(3) 0.90953(19) 0.0392(8) Uani 1 1 d .
H1 H 0.7299 0.3942 0.9462 0.059 Uiso 1 1 calc R
O2 O 0.3022(3) 0.8361(3) 0.9562(3) 0.0656(12) Uani 1 1 d .
O3 O 0.3850(6) 0.7291(6) 1.0794(3) 0.155(3) Uani 1 1 d U
O4 O 0.4596(6) 0.8422(6) 0.9988(6) 0.152(3) Uani 1 1 d U
O5 O 0.7952(3) 0.6936(3) 0.9512(2) 0.0450(9) Uani 1 1 d .
H5 H 0.7946 0.6706 0.9968 0.068 Uiso 1 1 calc R
O6 O 1.2160(3) 0.3374(3) 0.9011(2) 0.0559(11) Uani 1 1 d .
O7 O 1.1319(3) 0.4276(3) 0.7751(2) 0.0582(11) Uani 1 1 d .
O8 O 1.0797(4) 0.2965(3) 0.8612(3) 0.0671(12) Uani 1 1 d .
O9 O 0.7537(3) 0.8547(3) 0.75960(18) 0.0407(8) Uani 1 1 d .
H9 H 0.7024 0.8755 0.7285 0.061 Uiso 1 1 calc R
O10 O 1.2339(4) 0.7374(4) 0.6400(3) 0.0716(13) Uani 1 1 d .
O11 O 1.1364(4) 0.9030(5) 0.5444(2) 0.0873(18) Uani 1 1 d .
O12 O 1.2088(3) 0.8887(3) 0.6607(3) 0.0618(11) Uani 1 1 d .
O13 O 0.5818(3) 0.8992(3) 0.66588(18) 0.0414(8) Uani 1 1 d .
H13 H 0.5167 0.9114 0.6705 0.062 Uiso 1 1 calc R
O14 O 0.8124(3) 0.8662(3) 0.3645(2) 0.0525(10) Uani 1 1 d .
O15 O 0.6296(3) 0.9941(3) 0.31719(19) 0.0519(10) Uani 1 1 d .
O16 O 0.6676(4) 0.8140(4) 0.3582(2) 0.0674(12) Uani 1 1 d .
O17 O 0.4062(3) 0.7564(3) 0.75057(19) 0.0441(9) Uani 1 1 d .
H17 H 0.3490 0.7954 0.7232 0.066 Uiso 1 1 calc R
O18 O 0.7510(4) 0.4761(4) 0.5835(3) 0.0819(15) Uani 1 1 d .
O19 O 0.5938(5) 0.4454(6) 0.5813(5) 0.127(3) Uani 1 1 d .
O20 O 0.7261(6) 0.3459(4) 0.6896(3) 0.106(2) Uani 1 1 d .
C1 C 0.4687(4) 0.5516(4) 0.8462(3) 0.0398(11) Uani 1 1 d .
H1A H 0.4892 0.4778 0.8664 0.048 Uiso 1 1 calc R
H1B H 0.3893 0.5855 0.8424 0.048 Uiso 1 1 calc R
C2 C 0.5152(4) 0.5777(4) 0.9014(3) 0.0343(11) Uani 1 1 d .
C3 C 0.4473(4) 0.6570(4) 0.9237(3) 0.0389(11) Uani 1 1 d .
H3 H 0.3738 0.6938 0.9049 0.047 Uiso 1 1 calc R
C4 C 0.4891(4) 0.6815(4) 0.9742(3) 0.0388(11) Uani 1 1 d .
C5 C 0.5984(4) 0.6274(4) 1.0028(3) 0.0377(11) Uani 1 1 d .
H5A H 0.6250 0.6445 1.0366 0.045 Uiso 1 1 calc R
C6 C 0.6687(4) 0.5480(4) 0.9815(3) 0.0341(11) Uani 1 1 d .
C7 C 0.6242(4) 0.5234(3) 0.9317(2) 0.0322(10) Uani 1 1 d .
C8 C 0.7887(4) 0.4916(4) 1.0119(3) 0.0368(11) Uani 1 1 d .
H8A H 0.7976 0.5069 1.0547 0.044 Uiso 1 1 calc R
H8B H 0.8091 0.4180 1.0293 0.044 Uiso 1 1 calc R
C9 C 0.8667(4) 0.5185(4) 0.9560(3) 0.0326(10) Uani 1 1 d .
C10 C 0.9433(4) 0.4450(4) 0.9314(3) 0.0352(11) Uani 1 1 d .
H10 H 0.9468 0.3784 0.9499 0.042 Uiso 1 1 calc R
C11 C 1.0148(4) 0.4695(4) 0.8797(3) 0.0338(10) Uani 1 1 d .
C12 C 1.0102(4) 0.5687(4) 0.8524(2) 0.0327(10) Uani 1 1 d .
H12 H 1.0563 0.5854 0.8167 0.039 Uiso 1 1 calc R
C13 C 0.9383(4) 0.6431(4) 0.8775(2) 0.0306(10) Uani 1 1 d .
C14 C 0.8670(4) 0.6170(4) 0.9292(2) 0.0310(10) Uani 1 1 d .
C15 C 0.9429(4) 0.7470(4) 0.8538(2) 0.0336(10) Uani 1 1 d .
H15A H 1.0081 0.7380 0.8793 0.040 Uiso 1 1 calc R
H15B H 0.8797 0.7919 0.8700 0.040 Uiso 1 1 calc R
C16 C 0.9445(4) 0.7996(3) 0.7701(2) 0.0303(10) Uani 1 1 d .
C17 C 1.0411(4) 0.7971(4) 0.7383(3) 0.0322(10) Uani 1 1 d .
H17A H 1.1075 0.7600 0.7682 0.039 Uiso 1 1 calc R
C18 C 1.0392(4) 0.8495(4) 0.6623(3) 0.0306(10) Uani 1 1 d .
C19 C 0.9403(4) 0.9055(3) 0.6174(3) 0.0302(10) Uani 1 1 d .
H19 H 0.9398 0.9404 0.5664 0.036 Uiso 1 1 calc R
C20 C 0.8417(4) 0.9103(3) 0.6478(2) 0.0281(9) Uani 1 1 d .
C21 C 0.8454(4) 0.8553(3) 0.7241(2) 0.0286(9) Uani 1 1 d .
C22 C 0.7341(4) 0.9800(4) 0.5979(3) 0.0326(10) Uani 1 1 d .
H22A H 0.6797 1.0112 0.6271 0.039 Uiso 1 1 calc R
H22B H 0.7452 1.0353 0.5577 0.039 Uiso 1 1 calc R
C23 C 0.6870(3) 0.9292(3) 0.5633(2) 0.0289(10) Uani 1 1 d .
C24 C 0.7177(4) 0.9226(4) 0.4947(3) 0.0326(10) Uani 1 1 d .
H24 H 0.7728 0.9424 0.4725 0.039 Uiso 1 1 calc R
C25 C 0.6661(4) 0.8863(4) 0.4594(3) 0.0339(10) Uani 1 1 d .
C26 C 0.5835(4) 0.8565(4) 0.4919(3) 0.0337(10) Uani 1 1 d .
H26 H 0.5486 0.8339 0.4669 0.040 Uiso 1 1 calc R
C27 C 0.5525(4) 0.8601(3) 0.5611(2) 0.0317(10) Uani 1 1 d .
C28 C 0.6054(3) 0.8962(3) 0.5958(2) 0.0292(10) Uani 1 1 d .
C29 C 0.4621(4) 0.8274(4) 0.5964(3) 0.0339(10) Uani 1 1 d .
H29A H 0.4218 0.8700 0.6241 0.041 Uiso 1 1 calc R
H29B H 0.4112 0.8403 0.5569 0.041 Uiso 1 1 calc R
C30 C 0.5024(4) 0.7154(4) 0.6485(3) 0.0312(10) Uani 1 1 d .
C31 C 0.5664(4) 0.6392(4) 0.6231(3) 0.0370(11) Uani 1 1 d .
H31 H 0.5881 0.6575 0.5750 0.044 Uiso 1 1 calc R
C32 C 0.5991(4) 0.5362(4) 0.6676(3) 0.0401(12) Uani 1 1 d .
C33 C 0.5681(4) 0.5081(4) 0.7402(3) 0.0388(11) Uani 1 1 d .
H33 H 0.5900 0.4386 0.7701 0.047 Uiso 1 1 calc R
C34 C 0.5055(4) 0.5818(4) 0.7684(2) 0.0311(10) Uani 1 1 d .
C35 C 0.4707(4) 0.6857(3) 0.7213(2) 0.0304(10) Uani 1 1 d .
N1 N -0.2130(4) 0.5171(4) 0.7845(3) 0.0519(12) Uani 1 1 d .
H1C H -0.2435 0.4941 0.8236 0.062 Uiso 1 1 calc R
N2 N 0.0248(4) 0.7133(3) 0.4694(2) 0.0387(10) Uani 1 1 d .
N3 N 0.0854(4) 0.9111(3) 0.3096(3) 0.0443(11) Uani 1 1 d .
N4 N 0.2911(7) 1.0833(5) -0.0292(4) 0.090(2) Uani 1 1 d .
H4 H 0.3145 1.1065 -0.0717 0.108 Uiso 1 1 calc R
C36 C -0.2328(5) 0.6157(5) 0.7575(3) 0.0528(14) Uani 1 1 d .
H36 H -0.2793 0.6589 0.7802 0.063 Uiso 1 1 calc R
C37 C -0.1844(4) 0.6545(4) 0.6956(3) 0.0442(12) Uani 1 1 d .
H37 H -0.1967 0.7237 0.6765 0.053 Uiso 1 1 calc R
C38 C -0.1162(4) 0.5880(4) 0.6619(3) 0.0366(11) Uani 1 1 d .
C39 C -0.0986(5) 0.4852(4) 0.6915(3) 0.0479(13) Uani 1 1 d .
H39 H -0.0543 0.4401 0.6695 0.057 Uiso 1 1 calc R
C40 C -0.1482(5) 0.4514(5) 0.7543(3) 0.0550(15) Uani 1 1 d .
H40 H -0.1364 0.3823 0.7758 0.066 Uiso 1 1 calc R
C41 C -0.0654(4) 0.6296(4) 0.5942(3) 0.0361(11) Uani 1 1 d .
C42 C 0.0004(5) 0.6788(5) 0.5970(3) 0.0512(14) Uani 1 1 d .
H42 H 0.0137 0.6843 0.6414 0.061 Uiso 1 1 calc R
C43 C 0.0460(5) 0.7194(5) 0.5333(3) 0.0526(14) Uani 1 1 d .
H43 H 0.0915 0.7510 0.5351 0.063 Uiso 1 1 calc R
C44 C -0.0359(4) 0.6652(4) 0.4654(3) 0.0422(12) Uani 1 1 d .
H44 H -0.0475 0.6604 0.4204 0.051 Uiso 1 1 calc R
C45 C -0.0820(5) 0.6222(4) 0.5276(3) 0.0440(12) Uani 1 1 d .
H45 H -0.1243 0.5882 0.5245 0.053 Uiso 1 1 calc R
C46 C 0.0743(5) 0.7581(4) 0.4008(3) 0.0484(14) Uani 1 1 d .
H46A H 0.0497 0.7490 0.3591 0.058 Uiso 1 1 calc R
H46B H 0.1536 0.7218 0.4090 0.058 Uiso 1 1 calc R
C47 C 0.0418(5) 0.8717(4) 0.3817(3) 0.0495(14) Uani 1 1 d .
H47A H -0.0374 0.9082 0.3772 0.059 Uiso 1 1 calc R
H47B H 0.0727 0.8815 0.4206 0.059 Uiso 1 1 calc R
C48 C 0.1937(5) 0.8889(4) 0.3087(3) 0.0476(13) Uani 1 1 d .
H48 H 0.2394 0.8512 0.3532 0.057 Uiso 1 1 calc R
C49 C 0.2366(5) 0.9216(4) 0.2425(3) 0.0489(13) Uani 1 1 d .
H49 H 0.3113 0.9060 0.2420 0.059 Uiso 1 1 calc R
C50 C 0.1678(5) 0.9784(4) 0.1757(3) 0.0471(13) Uani 1 1 d .
C51 C 0.0574(5) 1.0009(4) 0.1792(3) 0.0542(15) Uani 1 1 d .
H51 H 0.0097 1.0395 0.1357 0.065 Uiso 1 1 calc R
C52 C 0.0175(5) 0.9668(5) 0.2465(4) 0.0543(15) Uani 1 1 d .
H52 H -0.0571 0.9824 0.2483 0.065 Uiso 1 1 calc R
C53 C 0.2131(5) 1.0149(4) 0.1028(3) 0.0532(15) Uani 1 1 d .
C54 C 0.2976(6) 1.0444(6) 0.0992(4) 0.0699(19) Uani 1 1 d .
H54 H 0.3285 1.0404 0.1424 0.084 Uiso 1 1 calc R
C55 C 0.3371(8) 1.0803(6) 0.0307(5) 0.086(3) Uani 1 1 d .
H55 H 0.3937 1.1015 0.0269 0.103 Uiso 1 1 calc R
C56 C 0.2117(9) 1.0530(6) -0.0276(4) 0.089(3) Uani 1 1 d .
H56 H 0.1840 1.0551 -0.0711 0.107 Uiso 1 1 calc R
C57 C 0.1712(7) 1.0186(5) 0.0383(4) 0.0705(19) Uani 1 1 d .
H57 H 0.1150 0.9975 0.0401 0.085 Uiso 1 1 calc R
O21 O 0.8282(5) 0.6265(4) 0.3523(3) 0.0851(15) Uani 1 1 d U
O22 O 0.2266(5) 0.9843(5) 0.8086(3) 0.104(2) Uani 1 1 d U
O23 O 0.0580(5) 0.2172(6) 0.7537(4) 0.117(2) Uani 1 1 d U
O24 O 0.3044(6) 0.7362(6) 0.4834(4) 0.123(2) Uani 1 1 d U
O25 O 0.8459(9) 0.2497(9) 0.0161(6) 0.184(4) Uani 1 1 d U
O26 O 0.2136(8) 0.7611(6) 0.1617(5) 0.147(3) Uani 1 1 d U
O27 O 0.7454(9) 0.4994(8) 0.4374(5) 0.168(3) Uani 1 1 d U
O28 O 0.9611(8) 0.1674(8) 0.9239(7) 0.190(4) Uani 1 1 d U
O29 O 0.3690(10) 0.1545(8) 0.8406(5) 0.194(4) Uani 1 1 d U
O30 O 0.7133(12) 0.4788(13) 0.2534(9) 0.128(5) Uani 0.50 1 d PU
O31 O 0.5399(12) 0.7019(12) 0.1967(8) 0.118(4) Uani 0.50 1 d PU
O32 O 0.5660(12) 0.8151(12) 0.8276(7) 0.123(5) Uani 0.50 1 d PU
O33 O 0.4882(11) 0.9482(13) 0.2344(8) 0.115(4) Uani 0.50 1 d PU
O34 O 0.4832(15) 0.7744(18) 0.3228(12) 0.182(7) Uani 0.50 1 d PU
O36 O 0.676(2) 0.4469(19) 0.3489(16) 0.110(8) Uani 0.25 1 d PU
O37 O 0.6455(17) 0.5831(17) 0.2086(12) 0.077(5) Uani 0.25 1 d PU
O38 O 0.5108(17) 1.0173(17) 0.1869(12) 0.076(5) Uani 0.25 1 d PU

loop_
_atom_site_aniso_label
_atom_site_aniso_U_11
_atom_site_aniso_U_22
_atom_site_aniso_U_33
_atom_site_aniso_U_23
_atom_site_aniso_U_13
_atom_site_aniso_U_12
S1 0.0477(9) 0.0662(10) 0.0657(10) -0.0414(9) -0.0013(7) 0.0029(8)
S2 0.0372(7) 0.0461(7) 0.0435(7) -0.0248(6) 0.0086(5) -0.0132(6)
S3 0.0277(6) 0.0513(8) 0.0374(7) -0.0088(6) 0.0056(5) -0.0183(6)
S4 0.0383(7) 0.0433(7) 0.0310(6) -0.0149(5) 0.0063(5) -0.0118(6)
S5 0.0721(11) 0.0507(9) 0.0640(10) -0.0361(8) 0.0179(8) -0.0159(8)
O1 0.0375(19) 0.0364(19) 0.0360(18) -0.0124(15) 0.0076(15) -0.0099(15)
O2 0.053(3) 0.057(3) 0.064(3) -0.022(2) 0.000(2) 0.000(2)
O3 0.143(5) 0.150(5) 0.055(3) -0.038(3) 0.025(3) 0.044(4)
O4 0.092(4) 0.135(5) 0.288(8) -0.158(6) 0.003(5) -0.030(4)
O5 0.049(2) 0.0371(19) 0.039(2) -0.0126(16) 0.0155(17) -0.0119(17)
O6 0.036(2) 0.064(3) 0.055(2) -0.032(2) 0.0005(17) 0.0006(18)
O7 0.060(3) 0.071(3) 0.041(2) -0.029(2) 0.0177(19) -0.020(2)
O8 0.066(3) 0.061(3) 0.094(3) -0.049(3) 0.025(2) -0.030(2)
O9 0.0294(17) 0.057(2) 0.0305(18) -0.0113(16) 0.0058(14) -0.0185(17)
O10 0.048(2) 0.067(3) 0.095(4) -0.039(3) 0.024(2) -0.014(2)
O11 0.045(2) 0.141(5) 0.038(2) 0.008(3) 0.0070(19) -0.042(3)
O12 0.038(2) 0.069(3) 0.090(3) -0.034(2) 0.009(2) -0.030(2)
O13 0.0303(18) 0.064(2) 0.0296(18) -0.0179(16) 0.0072(14) -0.0196(18)
O14 0.037(2) 0.065(3) 0.041(2) -0.0204(19) 0.0096(16) -0.0086(18)
O15 0.044(2) 0.057(2) 0.0302(19) -0.0087(17) 0.0037(16) -0.0043(18)
O16 0.092(3) 0.081(3) 0.056(3) -0.040(2) 0.026(2) -0.051(3)
O17 0.046(2) 0.038(2) 0.0313(18) -0.0137(16) 0.0011(15) -0.0014(16)
O18 0.095(4) 0.079(3) 0.077(3) -0.046(3) 0.051(3) -0.032(3)
O19 0.102(5) 0.163(7) 0.179(7) -0.141(6) 0.020(5) -0.046(5)
O20 0.152(6) 0.041(3) 0.087(4) -0.026(3) 0.052(4) -0.011(3)
C1 0.040(3) 0.041(3) 0.035(3) -0.009(2) 0.006(2) -0.019(2)
C2 0.035(3) 0.035(3) 0.025(2) -0.0022(19) 0.0051(19) -0.016(2)
C3 0.030(2) 0.039(3) 0.035(3) -0.008(2) 0.002(2) -0.007(2)
C4 0.035(3) 0.040(3) 0.033(3) -0.012(2) 0.008(2) -0.010(2)
C5 0.038(3) 0.044(3) 0.029(2) -0.011(2) 0.007(2) -0.018(2)
C6 0.033(2) 0.036(3) 0.028(2) -0.006(2) 0.0086(19) -0.015(2)
C7 0.035(2) 0.030(2) 0.028(2) -0.0053(19) 0.0118(19) -0.016(2)
C8 0.036(3) 0.037(3) 0.029(2) -0.004(2) 0.005(2) -0.014(2)
C9 0.026(2) 0.038(3) 0.027(2) -0.008(2) 0.0012(18) -0.010(2)
C10 0.033(2) 0.035(3) 0.034(3) -0.008(2) -0.001(2) -0.013(2)
C11 0.029(2) 0.036(3) 0.032(2) -0.013(2) 0.0026(19) -0.009(2)
C12 0.029(2) 0.043(3) 0.025(2) -0.009(2) 0.0034(18) -0.016(2)
C13 0.028(2) 0.037(3) 0.022(2) -0.0073(19) -0.0007(17) -0.011(2)
C14 0.025(2) 0.033(2) 0.027(2) -0.0086(19) 0.0007(18) -0.0071(19)
C15 0.038(3) 0.038(3) 0.025(2) -0.008(2) 0.0008(19) -0.019(2)
C16 0.033(2) 0.030(2) 0.026(2) -0.0088(19) 0.0018(19) -0.014(2)
C17 0.029(2) 0.036(3) 0.030(2) -0.007(2) -0.0003(19) -0.016(2)
C18 0.027(2) 0.035(2) 0.030(2) -0.010(2) 0.0031(18) -0.015(2)
C19 0.032(2) 0.029(2) 0.027(2) -0.0066(19) 0.0037(18) -0.014(2)
C20 0.027(2) 0.027(2) 0.029(2) -0.0089(19) 0.0013(18) -0.0120(19)
C21 0.029(2) 0.033(2) 0.027(2) -0.0113(19) 0.0064(18) -0.0160(19)
C22 0.030(2) 0.031(2) 0.030(2) -0.006(2) 0.0012(19) -0.011(2)
C23 0.023(2) 0.028(2) 0.027(2) -0.0042(18) -0.0030(17) -0.0070(18)
C24 0.025(2) 0.035(2) 0.030(2) -0.006(2) 0.0045(18) -0.011(2)
C25 0.030(2) 0.034(2) 0.030(2) -0.010(2) 0.0014(19) -0.007(2)
C26 0.033(2) 0.031(2) 0.032(2) -0.007(2) -0.001(2) -0.013(2)
C27 0.026(2) 0.030(2) 0.027(2) -0.0020(19) -0.0002(18) -0.0081(19)
C28 0.024(2) 0.030(2) 0.022(2) -0.0038(18) 0.0012(17) -0.0059(18)
C29 0.026(2) 0.035(3) 0.035(3) -0.006(2) 0.0022(19) -0.014(2)
C30 0.025(2) 0.033(2) 0.031(2) -0.007(2) 0.0010(18) -0.0111(19)
C31 0.038(3) 0.040(3) 0.030(2) -0.012(2) 0.007(2) -0.015(2)
C32 0.042(3) 0.038(3) 0.040(3) -0.020(2) 0.008(2) -0.012(2)
C33 0.042(3) 0.032(3) 0.040(3) -0.011(2) 0.002(2) -0.014(2)
C34 0.028(2) 0.034(2) 0.029(2) -0.008(2) 0.0021(18) -0.013(2)
C35 0.026(2) 0.032(2) 0.030(2) -0.011(2) 0.0025(18) -0.0093(19)
N1 0.046(3) 0.073(4) 0.038(3) -0.015(2) 0.009(2) -0.032(3)
N2 0.045(2) 0.039(2) 0.036(2) -0.0178(19) 0.0128(18) -0.019(2)
N3 0.050(3) 0.038(2) 0.047(3) -0.018(2) 0.015(2) -0.020(2)
N4 0.131(6) 0.052(4) 0.059(4) -0.021(3) 0.042(4) -0.017(4)
C36 0.041(3) 0.067(4) 0.050(3) -0.028(3) 0.008(3) -0.017(3)
C37 0.042(3) 0.050(3) 0.040(3) -0.020(2) 0.004(2) -0.017(3)
C38 0.035(3) 0.040(3) 0.035(3) -0.012(2) 0.001(2) -0.016(2)
C39 0.050(3) 0.043(3) 0.052(3) -0.020(3) 0.011(3) -0.019(3)
C40 0.059(4) 0.054(4) 0.050(3) -0.011(3) 0.009(3) -0.030(3)
C41 0.038(3) 0.034(3) 0.036(3) -0.014(2) 0.002(2) -0.014(2)
C42 0.064(4) 0.062(4) 0.040(3) -0.024(3) 0.007(3) -0.035(3)
C43 0.064(4) 0.066(4) 0.048(3) -0.027(3) 0.017(3) -0.043(3)
C44 0.054(3) 0.038(3) 0.040(3) -0.019(2) 0.004(2) -0.020(3)
C45 0.052(3) 0.047(3) 0.040(3) -0.017(2) 0.006(2) -0.026(3)
C46 0.063(4) 0.039(3) 0.048(3) -0.020(3) 0.023(3) -0.025(3)
C47 0.056(3) 0.045(3) 0.052(3) -0.022(3) 0.022(3) -0.025(3)
C48 0.048(3) 0.050(3) 0.046(3) -0.020(3) 0.008(2) -0.021(3)
C49 0.050(3) 0.051(3) 0.049(3) -0.020(3) 0.012(3) -0.023(3)
C50 0.063(4) 0.035(3) 0.047(3) -0.020(2) 0.014(3) -0.021(3)
C51 0.055(4) 0.044(3) 0.051(3) -0.010(3) -0.002(3) -0.015(3)
C52 0.046(3) 0.050(3) 0.064(4) -0.019(3) 0.004(3) -0.020(3)
C53 0.071(4) 0.037(3) 0.046(3) -0.016(3) 0.015(3) -0.018(3)
C54 0.077(5) 0.071(5) 0.058(4) -0.024(3) 0.026(3) -0.031(4)
C55 0.107(6) 0.067(5) 0.080(6) -0.029(4) 0.048(5) -0.038(5)
C56 0.135(8) 0.067(5) 0.052(4) -0.021(4) 0.015(5) -0.032(5)
C57 0.100(6) 0.055(4) 0.047(4) -0.014(3) 0.009(4) -0.029(4)
O21 0.090(4) 0.098(4) 0.084(3) -0.056(3) 0.013(3) -0.036(3)
O22 0.085(4) 0.115(4) 0.069(3) -0.018(3) 0.013(3) -0.018(3)
O23 0.102(4) 0.127(5) 0.149(5) -0.098(4) 0.016(4) -0.031(4)
O24 0.135(5) 0.148(6) 0.098(4) -0.062(4) 0.010(4) -0.056(4)
O25 0.221(8) 0.208(8) 0.192(8) -0.077(6) 0.019(6) -0.151(7)
O26 0.176(7) 0.124(5) 0.134(6) -0.054(4) 0.040(5) -0.054(5)
O27 0.216(8) 0.172(7) 0.132(6) -0.060(5) 0.042(6) -0.096(6)
O28 0.161(7) 0.169(7) 0.211(8) -0.038(6) 0.056(6) -0.078(6)
O29 0.242(8) 0.163(7) 0.142(6) -0.056(5) 0.113(6) -0.066(6)
O30 0.105(7) 0.145(9) 0.166(10) -0.050(7) 0.009(6) -0.091(7)
O31 0.132(8) 0.157(9) 0.100(7) -0.056(6) -0.008(6) -0.082(7)
O32 0.120(8) 0.150(9) 0.088(7) -0.004(6) 0.029(6) -0.086(7)
O33 0.090(7) 0.150(9) 0.111(8) -0.075(7) -0.005(6) -0.030(6)
O34 0.133(10) 0.204(12) 0.189(11) -0.055(8) -0.008(8) -0.066(8)
O36 0.116(12) 0.093(11) 0.123(12) -0.029(8) -0.029(8) -0.049(9)
O37 0.083(9) 0.093(9) 0.087(10) -0.033(7) 0.014(7) -0.070(8)
O38 0.071(9) 0.089(10) 0.072(9) -0.035(7) -0.013(7) -0.030(7)

loop_
_atom_type_symbol
_atom_type_description
_atom_type_scat_dispersion_real
_atom_type_scat_dispersion_imag
_atom_type_scat_source
C C 0.0033 0.0016 'International Tables Vol C Tables 4.2.6.8 and 6.1.1.4'
H H 0.0000 0.0000 'International Tables Vol C Tables 4.2.6.8 and 6.1.1.4'
N N 0.0061 0.0033 'International Tables Vol C Tables 4.2.6.8 and 6.1.1.4'
O O 0.0106 0.0060 'International Tables Vol C Tables 4.2.6.8 and 6.1.1.4'
S S 0.1246 0.1234 'International Tables Vol C Tables 4.2.6.8 and 6.1.1.4'

loop_
_geom_angle_atom_site_label_1
_geom_angle_atom_site_label_2
_geom_angle_atom_site_label_3
_geom_angle
O4 S1 O2 113.7(4)
O4 S1 O3 113.0(6)
O2 S1 O3 109.9(4)
O4 S1 C4 107.5(4)
O2 S1 C4 107.4(3)
O3 S1 C4 104.7(3)
O8 S2 O6 113.3(3)
O8 S2 O7 112.5(3)
O6 S2 O7 111.1(3)
O8 S2 C11 107.3(2)
O6 S2 C11 105.8(2)
O7 S2 C11 106.4(2)
O12 S3 O11 114.4(3)
O12 S3 O10 111.7(3)
O11 S3 O10 111.1(3)
O12 S3 C18 106.6(2)
O11 S3 C18 106.3(2)
O10 S3 C18 106.1(2)
O14 S4 O16 113.7(3)
O14 S4 O15 111.3(2)
O16 S4 O15 111.7(3)
O14 S4 C25 107.6(2)
O16 S4 C25 106.5(2)
O15 S4 C25 105.5(2)
O19 S5 O20 114.5(5)
O19 S5 O18 109.3(4)
O20 S5 O18 111.8(4)
O19 S5 C32 106.1(3)
O20 S5 C32 107.4(3)
O18 S5 C32 107.3(3)
C7 O1 H1 109.5
C14 O5 H5 109.5
C21 O9 H9 109.5
C28 O13 H13 109.5
C35 O17 H17 109.5
C34 C1 C2 115.4(4)
C34 C1 H1A 108.4
C2 C1 H1A 108.4
C34 C1 H1B 108.4
C2 C1 H1B 108.4
H1A C1 H1B 107.5
C7 C2 C3 118.2(5)
C7 C2 C1 122.1(5)
C3 C2 C1 119.7(4)
C2 C3 C4 120.1(5)
C2 C3 H3 120.0
C4 C3 H3 120.0
C5 C4 C3 120.7(5)
C5 C4 S1 118.8(4)
C3 C4 S1 120.5(4)
C4 C5 C6 120.8(5)
C4 C5 H5A 119.6
C6 C5 H5A 119.6
C5 C6 C7 117.5(4)
C5 C6 C8 120.0(4)
C7 C6 C8 122.5(4)
O1 C7 C2 118.5(4)
O1 C7 C6 118.8(4)
C2 C7 C6 122.7(4)
C9 C8 C6 114.5(4)
C9 C8 H8A 108.6
C6 C8 H8A 108.6
C9 C8 H8B 108.6
C6 C8 H8B 108.6
H8A C8 H8B 107.6
C10 C9 C14 117.8(4)
C10 C9 C8 120.8(4)
C14 C9 C8 121.3(4)
C9 C10 C11 121.1(4)
C9 C10 H10 119.5
C11 C10 H10 119.5
C12 C11 C10 119.6(4)
C12 C11 S2 118.8(4)
C10 C11 S2 121.5(4)
C13 C12 C11 121.3(4)
C13 C12 H12 119.4
C11 C12 H12 119.4
C12 C13 C14 118.2(4)
C12 C13 C15 120.7(4)
C14 C13 C15 121.0(4)
O5 C14 C13 116.4(4)
O5 C14 C9 121.6(4)
C13 C14 C9 122.0(4)
C13 C15 C16 114.6(4)
C13 C15 H15A 108.6
C16 C15 H15A 108.6
C13 C15 H15B 108.6
C16 C15 H15B 108.6
H15A C15 H15B 107.6
C17 C16 C21 118.9(4)
C17 C16 C15 121.8(4)
C21 C16 C15 119.2(4)
C18 C17 C16 120.4(4)
C18 C17 H17A 119.8
C16 C17 H17A 119.8
C17 C18 C19 120.2(4)
C17 C18 S3 119.2(3)
C19 C18 S3 120.6(3)
C18 C19 C20 120.8(4)
C18 C19 H19 119.6
C20 C19 H19 119.6
C19 C20 C21 118.3(4)
C19 C20 C22 119.1(4)
C21 C20 C22 122.5(4)
O9 C21 C20 123.0(4)
O9 C21 C16 115.5(4)
C20 C21 C16 121.4(4)
C23 C22 C20 116.5(4)
C23 C22 H22A 108.2
C20 C22 H22A 108.2
C23 C22 H22B 108.2
C20 C22 H22B 108.2
H22A C22 H22B 107.3
C24 C23 C28 118.4(4)
C24 C23 C22 120.0(4)
C28 C23 C22 121.4(4)
C25 C24 C23 119.9(4)
C25 C24 H24 120.0
C23 C24 H24 120.0
C24 C25 C26 120.6(4)
C24 C25 S4 119.3(4)
C26 C25 S4 119.8(4)
C25 C26 C27 120.9(4)
C25 C26 H26 119.6
C27 C26 H26 119.6
C28 C27 C26 117.7(4)
C28 C27 C29 121.6(4)
C26 C27 C29 120.7(4)
O13 C28 C27 121.3(4)
O13 C28 C23 116.3(4)
C27 C28 C23 122.4(4)
C30 C29 C27 114.4(4)
C30 C29 H29A 108.7
C27 C29 H29A 108.7
C30 C29 H29B 108.7
C27 C29 H29B 108.7
H29A C29 H29B 107.6
C31 C30 C35 118.2(4)
C31 C30 C29 119.9(4)
C35 C30 C29 121.8(4)
C30 C31 C32 121.4(4)
C30 C31 H31 119.3
C32 C31 H31 119.3
C31 C32 C33 119.7(5)
C31 C32 S5 118.7(4)
C33 C32 S5 121.6(4)
C34 C33 C32 121.0(5)
C34 C33 H33 119.5
C32 C33 H33 119.5
C33 C34 C35 118.2(4)
C33 C34 C1 121.1(4)
C35 C34 C1 120.5(4)
O17 C35 C34 116.5(4)
O17 C35 C30 122.0(4)
C34 C35 C30 121.5(4)
C36 N1 C40 123.2(5)
C36 N1 H1C 118.4
C40 N1 H1C 118.4
C44 N2 C43 121.7(5)
C44 N2 C46 118.8(4)
C43 N2 C46 119.5(5)
C52 N3 C48 121.1(5)
C52 N3 C47 119.8(5)
C48 N3 C47 119.1(5)
C56 N4 C55 124.2(7)
C56 N4 H4 117.9
C55 N4 H4 117.9
N1 C36 C37 119.7(5)
N1 C36 H36 120.1
C37 C36 H36 120.1
C36 C37 C38 118.8(5)
C36 C37 H37 120.6
C38 C37 H37 120.6
C39 C38 C37 119.6(5)
C39 C38 C41 121.2(5)
C37 C38 C41 119.2(5)
C40 C39 C38 118.4(5)
C40 C39 H39 120.8
C38 C39 H39 120.8
N1 C40 C39 120.2(6)
N1 C40 H40 119.9
C39 C40 H40 119.9
C45 C41 C42 118.4(5)
C45 C41 C38 122.1(5)
C42 C41 C38 119.5(4)
C43 C42 C41 119.4(5)
C43 C42 H42 120.3
C41 C42 H42 120.3
N2 C43 C42 120.1(5)
N2 C43 H43 119.9
C42 C43 H43 119.9
N2 C44 C45 120.5(5)
N2 C44 H44 119.8
C45 C44 H44 119.8
C41 C45 C44 119.8(5)
C41 C45 H45 120.1
C44 C45 H45 120.1
N2 C46 C47 111.1(4)
N2 C46 H46A 109.4
C47 C46 H46A 109.4
N2 C46 H46B 109.4
C47 C46 H46B 109.4
H46A C46 H46B 108.0
N3 C47 C46 107.0(4)
N3 C47 H47A 110.3
C46 C47 H47A 110.3
N3 C47 H47B 110.3
C46 C47 H47B 110.3
H47A C47 H47B 108.6
N3 C48 C49 120.3(5)
N3 C48 H48 119.9
C49 C48 H48 119.9
C48 C49 C50 119.8(6)
C48 C49 H49 120.1
C50 C49 H49 120.1
C51 C50 C49 118.1(5)
C51 C50 C53 121.3(6)
C49 C50 C53 120.6(5)
C52 C51 C50 120.5(6)
C52 C51 H51 119.8
C50 C51 H51 119.8
N3 C52 C51 120.3(6)
N3 C52 H52 119.8
C51 C52 H52 119.8
C54 C53 C57 118.8(6)
C54 C53 C50 120.5(6)
C57 C53 C50 120.6(6)
C53 C54 C55 119.8(8)
C53 C54 H54 120.1
C55 C54 H54 120.1
N4 C55 C54 117.7(8)
N4 C55 H55 121.1
C54 C55 H55 121.1
N4 C56 C57 119.2(8)
N4 C56 H56 120.4
C57 C56 H56 120.4
C56 C57 C53 120.3(8)
C56 C57 H57 119.9
C53 C57 H57 119.9

loop_
_geom_bond_atom_site_label_1
_geom_bond_atom_site_label_2
_geom_bond_distance
S1 O4 1.396(7)
S1 O2 1.434(4)
S1 O3 1.450(7)
S1 C4 1.765(5)
S2 O8 1.442(4)
S2 O6 1.449(4)
S2 O7 1.454(4)
S2 C11 1.768(5)
S3 O12 1.433(4)
S3 O11 1.440(4)
S3 O10 1.456(5)
S3 C18 1.771(5)
S4 O14 1.436(4)
S4 O16 1.444(4)
S4 O15 1.466(4)
S4 C25 1.772(5)
S5 O19 1.427(6)
S5 O20 1.435(6)
S5 O18 1.450(5)
S5 C32 1.774(5)
O1 C7 1.391(6)
O1 H1 0.8200
O5 C14 1.372(6)
O5 H5 0.8200
O9 C21 1.368(5)
O9 H9 0.8200
O13 C28 1.385(5)
O13 H13 0.8200
O17 C35 1.368(6)
O17 H17 0.8200
C1 C34 1.515(7)
C1 C2 1.520(7)
C1 H1A 0.9700
C1 H1B 0.9700
C2 C7 1.391(7)
C2 C3 1.391(7)
C3 C4 1.391(7)
C3 H3 0.9300
C4 C5 1.386(7)
C5 C6 1.388(7)
C5 H5A 0.9300
C6 C7 1.403(7)
C6 C8 1.516(7)
C8 C9 1.516(6)
C8 H8A 0.9700
C8 H8B 0.9700
C9 C10 1.393(7)
C9 C14 1.406(7)
C10 C11 1.394(7)
C10 H10 0.9300
C11 C12 1.390(7)
C12 C13 1.385(7)
C12 H12 0.9300
C13 C14 1.399(6)
C13 C15 1.513(7)
C15 C16 1.519(6)
C15 H15A 0.9700
C15 H15B 0.9700
C16 C17 1.387(6)
C16 C21 1.400(6)
C17 C18 1.386(6)
C17 H17A 0.9300
C18 C19 1.387(6)
C19 C20 1.394(6)
C19 H19 0.9300
C20 C21 1.395(6)
C20 C22 1.525(6)
C22 C23 1.522(6)
C22 H22A 0.9700
C22 H22B 0.9700
C23 C24 1.391(7)
C23 C28 1.402(6)
C24 C25 1.387(7)
C24 H24 0.9300
C25 C26 1.390(7)
C26 C27 1.391(7)
C26 H26 0.9300
C27 C28 1.390(7)
C27 C29 1.522(6)
C29 C30 1.512(6)
C29 H29A 0.9700
C29 H29B 0.9700
C30 C31 1.378(7)
C30 C35 1.404(6)
C31 C32 1.379(7)
C31 H31 0.9300
C32 C33 1.395(7)
C33 C34 1.379(7)
C33 H33 0.9300
C34 C35 1.400(6)
N1 C36 1.319(8)
N1 C40 1.330(8)
N1 H1C 0.8600
N2 C44 1.327(7)
N2 C43 1.336(7)
N2 C46 1.498(6)
N3 C52 1.339(7)
N3 C48 1.349(7)
N3 C47 1.484(7)
N4 C56 1.319(11)
N4 C55 1.330(11)
N4 H4 0.8600
C36 C37 1.373(8)
C36 H36 0.9300
C37 C38 1.398(7)
C37 H37 0.9300
C38 C39 1.384(7)
C38 C41 1.481(7)
C39 C40 1.374(8)
C39 H39 0.9300
C40 H40 0.9300
C41 C45 1.379(7)
C41 C42 1.392(7)
C42 C43 1.384(8)
C42 H42 0.9300
C43 H43 0.9300
C44 C45 1.379(7)
C44 H44 0.9300
C45 H45 0.9300
C46 C47 1.513(7)
C46 H46A 0.9700
C46 H46B 0.9700
C47 H47A 0.9700
C47 H47B 0.9700
C48 C49 1.371(8)
C48 H48 0.9300
C49 C50 1.397(8)
C49 H49 0.9300
C50 C51 1.378(8)
C50 C53 1.498(8)
C51 C52 1.371(9)
C51 H51 0.9300
C52 H52 0.9300
C53 C54 1.372(10)
C53 C57 1.378(9)
C54 C55 1.392(10)
C54 H54 0.9300
C55 H55 0.9300
C56 C57 1.355(11)
C56 H56 0.9300
C57 H57 0.9300
O33 O38 1.25(2)

loop_
_geom_torsion_atom_site_label_1
_geom_torsion_atom_site_label_2
_geom_torsion_atom_site_label_3
_geom_torsion_atom_site_label_4
_geom_torsion
C34 C1 C2 C7 -72.9(6)
C34 C1 C2 C3 108.3(5)
C7 C2 C3 C4 1.1(7)
C1 C2 C3 C4 180.0(4)
C2 C3 C4 C5 -0.1(7)
C2 C3 C4 S1 -179.6(4)
O4 S1 C4 C5 47.0(6)
O2 S1 C4 C5 169.7(4)
O3 S1 C4 C5 -73.4(6)
O4 S1 C4 C3 -133.4(6)
O2 S1 C4 C3 -10.7(5)
O3 S1 C4 C3 106.2(6)
C3 C4 C5 C6 0.3(7)
S1 C4 C5 C6 179.9(4)
C4 C5 C6 C7 -1.5(7)
C4 C5 C6 C8 178.5(4)
C3 C2 C7 O1 -179.9(4)
C1 C2 C7 O1 1.2(6)
C3 C2 C7 C6 -2.4(7)
C1 C2 C7 C6 178.7(4)
C5 C6 C7 O1 -179.9(4)
C8 C6 C7 O1 0.2(6)
C5 C6 C7 C2 2.6(7)
C8 C6 C7 C2 -177.3(4)
C5 C6 C8 C9 -106.0(5)
C7 C6 C8 C9 73.9(6)
C6 C8 C9 C10 -114.7(5)
C6 C8 C9 C14 67.5(6)
C14 C9 C10 C11 -2.6(7)
C8 C9 C10 C11 179.6(4)
C9 C10 C11 C12 0.3(7)
C9 C10 C11 S2 176.1(4)
O8 S2 C11 C12 -156.9(4)
O6 S2 C11 C12 82.0(4)
O7 S2 C11 C12 -36.3(4)
O8 S2 C11 C10 27.4(5)
O6 S2 C11 C10 -93.8(4)
O7 S2 C11 C10 147.9(4)
C10 C11 C12 C13 2.2(7)
S2 C11 C12 C13 -173.7(3)
C11 C12 C13 C14 -2.3(7)
C11 C12 C13 C15 173.2(4)
C12 C13 C14 O5 -178.4(4)
C15 C13 C14 O5 6.1(6)
C12 C13 C14 C9 0.0(7)
C15 C13 C14 C9 -175.5(4)
C10 C9 C14 O5 -179.3(4)
C8 C9 C14 O5 -1.5(7)
C10 C9 C14 C13 2.4(7)
C8 C9 C14 C13 -179.8(4)
C12 C13 C15 C16 49.4(6)
C14 C13 C15 C16 -135.2(4)
C13 C15 C16 C17 -100.0(5)
C13 C15 C16 C21 82.4(5)
C21 C16 C17 C18 0.4(7)
C15 C16 C17 C18 -177.3(4)
C16 C17 C18 C19 0.4(7)
C16 C17 C18 S3 179.4(4)
O12 S3 C18 C17 -59.8(4)
O11 S3 C18 C17 177.8(4)
O10 S3 C18 C17 59.4(5)
O12 S3 C18 C19 119.2(4)
O11 S3 C18 C19 -3.2(5)
O10 S3 C18 C19 -121.6(4)
C17 C18 C19 C20 0.2(7)
S3 C18 C19 C20 -178.8(4)
C18 C19 C20 C21 -1.5(7)
C18 C19 C20 C22 174.8(4)
C19 C20 C21 O9 179.9(4)
C22 C20 C21 O9 3.8(7)
C19 C20 C21 C16 2.4(7)
C22 C20 C21 C16 -173.8(4)
C17 C16 C21 O9 -179.5(4)
C15 C16 C21 O9 -1.8(6)
C17 C16 C21 C20 -1.8(7)
C15 C16 C21 C20 175.9(4)
C19 C20 C22 C23 96.0(5)
C21 C20 C22 C23 -87.9(5)
C20 C22 C23 C24 -88.7(5)
C20 C22 C23 C28 96.9(5)
C28 C23 C24 C25 1.5(7)
C22 C23 C24 C25 -173.1(4)
C23 C24 C25 C26 0.1(7)
C23 C24 C25 S4 174.5(3)
O14 S4 C25 C24 36.3(4)
O16 S4 C25 C24 158.5(4)
O15 S4 C25 C24 -82.6(4)
O14 S4 C25 C26 -149.2(4)
O16 S4 C25 C26 -27.0(5)
O15 S4 C25 C26 91.9(4)
C24 C25 C26 C27 -1.5(7)
S4 C25 C26 C27 -175.9(4)
C25 C26 C27 C28 1.2(7)
C25 C26 C27 C29 180.0(4)
C26 C27 C28 O13 -178.0(4)
C29 C27 C28 O13 3.2(7)
C26 C27 C28 C23 0.4(7)
C29 C27 C28 C23 -178.3(4)
C24 C23 C28 O13 176.7(4)
C22 C23 C28 O13 -8.8(6)
C24 C23 C28 C27 -1.8(7)
C22 C23 C28 C27 172.7(4)
C28 C27 C29 C30 -88.7(6)
C26 C27 C29 C30 92.6(5)
C27 C29 C30 C31 -55.5(6)
C27 C29 C30 C35 128.8(5)
C35 C30 C31 C32 -0.1(7)
C29 C30 C31 C32 -176.0(5)
C30 C31 C32 C33 -0.8(8)
C30 C31 C32 S5 175.3(4)
O19 S5 C32 C31 -75.2(6)
O20 S5 C32 C31 161.9(5)
O18 S5 C32 C31 41.6(5)
O19 S5 C32 C33 100.8(6)
O20 S5 C32 C33 -22.1(6)
O18 S5 C32 C33 -142.4(5)
C31 C32 C33 C34 -0.3(8)
S5 C32 C33 C34 -176.2(4)
C32 C33 C34 C35 2.2(7)
C32 C33 C34 C1 178.0(5)
C2 C1 C34 C33 115.3(5)
C2 C1 C34 C35 -68.9(6)
C33 C34 C35 O17 178.2(4)
C1 C34 C35 O17 2.3(6)
C33 C34 C35 C30 -3.1(7)
C1 C34 C35 C30 -179.0(4)
C31 C30 C35 O17 -179.3(4)
C29 C30 C35 O17 -3.5(7)
C31 C30 C35 C34 2.1(7)
C29 C30 C35 C34 177.9(4)
C40 N1 C36 C37 -0.6(9)
N1 C36 C37 C38 1.0(8)
C36 C37 C38 C39 -0.3(8)
C36 C37 C38 C41 178.8(5)
C37 C38 C39 C40 -0.8(8)
C41 C38 C39 C40 -179.9(5)
C36 N1 C40 C39 -0.5(9)
C38 C39 C40 N1 1.2(9)
C39 C38 C41 C45 57.1(7)
C37 C38 C41 C45 -121.9(6)
C39 C38 C41 C42 -123.6(6)
C37 C38 C41 C42 57.4(7)
C45 C41 C42 C43 0.6(8)
C38 C41 C42 C43 -178.7(5)
C44 N2 C43 C42 -2.8(9)
C46 N2 C43 C42 179.7(5)
C41 C42 C43 N2 1.5(9)
C43 N2 C44 C45 1.9(8)
C46 N2 C44 C45 179.4(5)
C42 C41 C45 C44 -1.5(8)
C38 C41 C45 C44 177.8(5)
N2 C44 C45 C41 0.3(8)
C44 N2 C46 C47 124.7(5)
C43 N2 C46 C47 -57.7(7)
C52 N3 C47 C46 103.3(6)
C48 N3 C47 C46 -75.9(6)
N2 C46 C47 N3 -174.7(5)
C52 N3 C48 C49 -1.2(8)
C47 N3 C48 C49 178.0(5)
N3 C48 C49 C50 0.2(8)
C48 C49 C50 C51 0.9(8)
C48 C49 C50 C53 179.9(5)
C49 C50 C51 C52 -1.0(8)
C53 C50 C51 C52 180.0(5)
C48 N3 C52 C51 1.2(8)
C47 N3 C52 C51 -178.1(5)
C50 C51 C52 N3 0.0(9)
C51 C50 C53 C54 144.1(6)
C49 C50 C53 C54 -34.9(8)
C51 C50 C53 C57 -36.6(8)
C49 C50 C53 C57 144.4(6)
C57 C53 C54 C55 2.0(10)
C50 C53 C54 C55 -178.6(6)
C56 N4 C55 C54 -1.1(12)
C53 C54 C55 N4 -0.8(11)
C55 N4 C56 C57 1.7(13)
N4 C56 C57 C53 -0.4(12)
C54 C53 C57 C56 -1.4(10)
C50 C53 C57 C56 179.2(6)
